data_1010784
loop_
_publ_author_name
'Hassel, O'

_publ_section_title
;
Ueber die Existenz einer strenq strukturtheoretisch nicht erlaubten
Isomorphie hoehersymmetrischer Kristalle von Hexammin Pentamminaquo-
und Tetrammindiaquo-Komplexen
;
_journal_coden_ASTM NOGTAO
_journal_name_full 'Norsk Geologisk Tidsskrift'
_journal_page_first 32
_journal_page_last 38
_journal_volume 10
_journal_year 1928
_chemical_formula_structural 'Co (N H3)4 (H2 O)2 Co (C N)6'
_chemical_formula_sum 'C6 H16 Co2 N10 O2'
_chemical_name_systematic
;
Tetraamminediaquacobalt(III) hexacyanocobaltate
;
_cod_database_code 1010784

loop_
_atom_site_label
_atom_site_fract_x
_atom_site_fract_y
_atom_site_fract_z
? ? ? ?

loop_
_cod_changelog_entry_id
_cod_changelog_entry_author
_cod_changelog_entry_date
_cod_changelog_entry_text
1 'Vaitkus, Antanas' 2022-09-25T21:10:00+03:00
;
 Corrected the summary chemical formula by changing it from 'H16 Co2 N10 O2'
 to 'C6 H16 Co2 N10 O2'.
;
